data_1520762
loop_
_publ_author_name
'Lin, Cheng-Wei'
'Hong, Bor-Cherng'
'Chang, Wan-Chen'
'Lee, Gene-Hsiang'

_publ_section_title
;
 A New Approach to Nitrones through Cascade Reaction of Nitro Compounds
 Enabled by Visible Light Photoredox Catalysis.
;
_journal_issue 10
_journal_name_full 'Organic letters'
_journal_page_first 2314
_journal_page_last 2317
_journal_paper_doi 10.1021/acs.orglett.5b00684
_journal_volume 17
_journal_year 2015
_chemical_absolute_configuration ad
_chemical_formula_sum 'C18 H23 N O4'
_chemical_formula_weight 317.37
_chemical_name_systematic
; 
 ? 
;
_space_group_IT_number 19
_symmetry_cell_setting orthorhombic
_symmetry_space_group_name_Hall 'P 2ac 2ab'
_symmetry_space_group_name_H-M 'P 21 21 21'
_atom_sites_solution_hydrogens geom
_atom_sites_solution_primary direct
_atom_sites_solution_secondary difmap
_audit_creation_method SHELXL-97
_cell_angle_alpha 90.00
_cell_angle_beta 90.00
_cell_angle_gamma 90.00
_cell_formula_units_Z 4
_cell_length_a 5.2667(2)
_cell_length_b 15.2534(6)
_cell_length_c 20.3019(8)
_cell_measurement_reflns_used 9459
_cell_measurement_temperature 150(2)
_cell_measurement_theta_max 27.50
_cell_measurement_theta_min 1.67
_cell_volume 1630.95(11)
_computing_cell_refinement DENZO-SMN
_computing_data_collection 'NONIUS COLLECT'
_computing_data_reduction DENZO-SMN
_computing_molecular_graphics 'Bruker SHELXTL'
_computing_publication_material 'Bruker SHELXTL'
_computing_structure_refinement 'SHELXL-97 (Sheldrick, 1997)'
_computing_structure_solution 'SHELXS-97 (Sheldrick, 1990)'
_diffrn_ambient_temperature 150(2)
_diffrn_measured_fraction_theta_full 0.998
_diffrn_measured_fraction_theta_max 0.998
_diffrn_measurement_device_type 'NONIUS KappaCCD'
_diffrn_measurement_method '\w scans'
_diffrn_radiation_monochromator graphite
_diffrn_radiation_source 'fine-focus sealed tube'
_diffrn_radiation_type MoK\a
_diffrn_radiation_wavelength 0.71073
_diffrn_reflns_av_R_equivalents 0.0347
_diffrn_reflns_av_sigmaI/netI 0.0553
_diffrn_reflns_limit_h_max 6
_diffrn_reflns_limit_h_min -5
_diffrn_reflns_limit_k_max 19
_diffrn_reflns_limit_k_min -17
_diffrn_reflns_limit_l_max 26
_diffrn_reflns_limit_l_min -26
_diffrn_reflns_number 9459
_diffrn_reflns_theta_full 27.50
_diffrn_reflns_theta_max 27.50
_diffrn_reflns_theta_min 1.67
_exptl_absorpt_coefficient_mu 0.091
_exptl_absorpt_correction_T_max 0.9955
_exptl_absorpt_correction_T_min 0.9559
_exptl_absorpt_correction_type multi-scan
_exptl_absorpt_process_details 'SORTAV (Blessing, 1995)'
_exptl_crystal_colour colorless
_exptl_crystal_density_diffrn 1.293
_exptl_crystal_density_method 'not measured'
_exptl_crystal_description needle
_exptl_crystal_F_000 680
_exptl_crystal_size_max 0.50
_exptl_crystal_size_mid 0.10
_exptl_crystal_size_min 0.05
_refine_diff_density_max 0.284
_refine_diff_density_min -0.194
_refine_diff_density_rms 0.045
_refine_ls_abs_structure_details 'Flack H D (1983), Acta Cryst. A39, 876-881'
_refine_ls_abs_structure_Flack 0.0(1)
_refine_ls_extinction_method none
_refine_ls_goodness_of_fit_ref 1.003
_refine_ls_hydrogen_treatment constr
_refine_ls_matrix_type full
_refine_ls_number_parameters 211
_refine_ls_number_reflns 3723
_refine_ls_number_restraints 0
_refine_ls_restrained_S_all 1.003
_refine_ls_R_factor_all 0.0698
_refine_ls_R_factor_gt 0.0415
_refine_ls_shift/su_max 0.001
_refine_ls_shift/su_mean 0.000
_refine_ls_structure_factor_coef Fsqd
_refine_ls_weighting_details 'calc w=1/[\s^2^(Fo^2^)+(0.0608P)^2^+0.0000P] where P=(Fo^2^+2Fc^2^)/3'
_refine_ls_weighting_scheme calc
_refine_ls_wR_factor_gt 0.1009
_refine_ls_wR_factor_ref 0.1080
_reflns_number_gt 2637
_reflns_number_total 3723
_reflns_threshold_expression >2sigma(I)
_cod_data_source_file ol5b00684_si_002.cif
_cod_data_source_block ic16645
_cod_depositor_comments
;
The following automatic conversions were performed:

'_symmetry_cell_setting' value 'Orthorhombic' changed to
'orthorhombic' according to
/usr/data/users/saulius/crontab/automatic-downloads/current/ACS/lib/dictionaries/cif_core.dic
dictionary named 'cif_core.dic' version 2.4.2 from 2011-04-26.

Automatic conversion script
Id: cif_fix_values 3271 2015-04-21 07:52:19Z andrius 
;
_cod_original_sg_symbol_H-M P2(1)2(1)2(1)
_cod_database_code 1520762

loop_
_symmetry_equiv_pos_as_xyz
'x, y, z'
'-x+1/2, -y, z+1/2'
'-x, y+1/2, -z+1/2'
'x+1/2, -y+1/2, -z'

loop_
_atom_site_label
_atom_site_type_symbol
_atom_site_fract_x
_atom_site_fract_y
_atom_site_fract_z
_atom_site_U_iso_or_equiv
_atom_site_adp_type
_atom_site_occupancy
_atom_site_symmetry_multiplicity
_atom_site_calc_flag
_atom_site_refinement_flags
O1 O 0.2631(3) 0.40406(8) 0.79758(6) 0.0362(3) Uani 1 1 d .
O2 O 0.1953(3) 0.29129(9) 0.86203(7) 0.0394(4) Uani 1 1 d .
O3 O 0.8921(2) 0.45091(9) 1.00881(7) 0.0371(3) Uani 1 1 d .
H3 H 0.9567 0.4981 0.9956 0.056 Uiso 1 1 calc R
O4 O 0.8899(2) 0.60519(8) 0.94456(7) 0.0372(3) Uani 1 1 d .
N1 N 0.6445(3) 0.59244(10) 0.93445(7) 0.0283(4) Uani 1 1 d .
C1 C 0.4246(4) 0.46996(12) 0.77398(9) 0.0327(5) Uani 1 1 d .
C2 C 0.3594(4) 0.50653(14) 0.71401(9) 0.0421(5) Uani 1 1 d .
H2 H 0.2157 0.4857 0.6905 0.051 Uiso 1 1 calc R
C3 C 0.5047(5) 0.57323(14) 0.68897(10) 0.0478(6) Uani 1 1 d .
H3A H 0.4616 0.5989 0.6478 0.057 Uiso 1 1 calc R
C4 C 0.7154(5) 0.60358(13) 0.72369(10) 0.0439(5) Uani 1 1 d .
H4A H 0.8157 0.6499 0.7064 0.053 Uiso 1 1 calc R
C5 C 0.7779(4) 0.56566(12) 0.78372(9) 0.0376(5) Uani 1 1 d .
H5 H 0.9223 0.5861 0.8072 0.045 Uiso 1 1 calc R
C6 C 0.6318(3) 0.49812(12) 0.80997(8) 0.0290(4) Uani 1 1 d .
C7 C 0.6912(3) 0.45373(11) 0.87421(8) 0.0269(4) Uani 1 1 d .
H7 H 0.8791 0.4559 0.8811 0.032 Uiso 1 1 calc R
C8 C 0.6107(4) 0.35738(12) 0.87078(9) 0.0287(4) Uani 1 1 d .
H8 H 0.7250 0.3284 0.8380 0.034 Uiso 1 1 calc R
C9 C 0.3434(4) 0.34696(13) 0.84541(9) 0.0315(4) Uani 1 1 d .
C10 C 0.5626(3) 0.49943(11) 0.93308(8) 0.0256(4) Uani 1 1 d .
H10 H 0.3747 0.4978 0.9261 0.031 Uiso 1 1 calc R
C11 C 0.6221(3) 0.45352(12) 0.99907(9) 0.0296(4) Uani 1 1 d .
C12 C 0.5306(4) 0.35946(12) 0.99416(9) 0.0333(5) Uani 1 1 d .
H12A H 0.3438 0.3592 0.9889 0.040 Uiso 1 1 calc R
H12B H 0.5714 0.3285 1.0357 0.040 Uiso 1 1 calc R
C13 C 0.6503(4) 0.30989(12) 0.93664(9) 0.0348(5) Uani 1 1 d .
H13A H 0.5747 0.2506 0.9339 0.042 Uiso 1 1 calc R
H13B H 0.8346 0.3031 0.9448 0.042 Uiso 1 1 calc R
C14 C 0.4966(4) 0.49989(14) 1.05693(9) 0.0362(5) Uani 1 1 d .
H14A H 0.5488 0.5615 1.0575 0.054 Uiso 1 1 calc R
H14B H 0.5486 0.4716 1.0981 0.054 Uiso 1 1 calc R
H14C H 0.3117 0.4963 1.0524 0.054 Uiso 1 1 calc R
C15 C 0.4895(4) 0.65562(12) 0.92357(9) 0.0325(4) Uani 1 1 d .
H15 H 0.3148 0.6425 0.9175 0.039 Uiso 1 1 calc R
C16 C 0.5723(4) 0.74840(12) 0.92014(12) 0.0432(5) Uani 1 1 d .
H16A H 0.7342 0.7519 0.8955 0.052 Uiso 1 1 calc R
H16B H 0.6035 0.7704 0.9653 0.052 Uiso 1 1 calc R
C17 C 0.3765(5) 0.80615(14) 0.88685(12) 0.0554(6) Uani 1 1 d .
H17A H 0.2168 0.8032 0.9125 0.066 Uiso 1 1 calc R
H17B H 0.4371 0.8676 0.8883 0.066 Uiso 1 1 calc R
C18 C 0.3197(6) 0.78314(18) 0.81734(13) 0.0684(8) Uani 1 1 d .
H18A H 0.2435 0.7246 0.8156 0.103 Uiso 1 1 calc R
H18B H 0.4773 0.7836 0.7917 0.103 Uiso 1 1 calc R
H18C H 0.2009 0.8261 0.7989 0.103 Uiso 1 1 calc R

loop_
_atom_site_aniso_label
_atom_site_aniso_U_11
_atom_site_aniso_U_22
_atom_site_aniso_U_33
_atom_site_aniso_U_23
_atom_site_aniso_U_13
_atom_site_aniso_U_12
O1 0.0319(7) 0.0432(8) 0.0336(7) 0.0004(6) -0.0034(6) 0.0027(7)
O2 0.0342(8) 0.0380(8) 0.0460(8) -0.0044(7) 0.0040(7) -0.0038(7)
O3 0.0215(7) 0.0532(8) 0.0366(8) 0.0090(7) -0.0047(6) -0.0031(7)
O4 0.0226(7) 0.0443(8) 0.0446(8) -0.0001(7) -0.0019(6) -0.0071(6)
N1 0.0254(8) 0.0334(8) 0.0261(8) -0.0004(7) 0.0024(7) -0.0046(8)
C1 0.0360(11) 0.0359(10) 0.0261(10) 0.0006(8) 0.0034(9) 0.0086(9)
C2 0.0435(12) 0.0543(12) 0.0287(10) 0.0003(10) -0.0024(9) 0.0125(12)
C3 0.0593(14) 0.0581(14) 0.0261(11) 0.0102(10) 0.0039(11) 0.0237(13)
C4 0.0548(14) 0.0411(11) 0.0360(11) 0.0083(10) 0.0162(11) 0.0110(11)
C5 0.0420(12) 0.0382(11) 0.0325(10) 0.0027(9) 0.0073(10) 0.0040(10)
C6 0.0305(9) 0.0311(9) 0.0253(9) -0.0005(8) 0.0052(8) 0.0090(9)
C7 0.0241(9) 0.0312(9) 0.0253(9) 0.0034(8) 0.0014(7) 0.0028(8)
C8 0.0256(9) 0.0310(9) 0.0296(10) -0.0006(8) 0.0032(8) 0.0040(8)
C9 0.0337(11) 0.0306(10) 0.0303(10) -0.0065(9) 0.0023(9) 0.0040(10)
C10 0.0244(9) 0.0273(9) 0.0251(9) 0.0009(8) -0.0014(7) -0.0037(8)
C11 0.0207(9) 0.0413(10) 0.0269(9) 0.0053(8) -0.0011(8) -0.0002(9)
C12 0.0293(10) 0.0396(11) 0.0310(10) 0.0130(9) -0.0013(9) 0.0000(9)
C13 0.0332(11) 0.0310(10) 0.0401(11) 0.0087(9) -0.0014(9) 0.0035(9)
C14 0.0293(10) 0.0535(12) 0.0259(10) -0.0010(10) -0.0009(8) -0.0074(11)
C15 0.0322(10) 0.0330(10) 0.0323(10) -0.0009(9) 0.0024(9) -0.0006(10)
C16 0.0455(13) 0.0320(11) 0.0521(14) 0.0000(9) 0.0014(11) -0.0032(10)
C17 0.0606(15) 0.0372(12) 0.0684(17) 0.0064(12) 0.0091(14) 0.0015(12)
C18 0.088(2) 0.0578(15) 0.0591(16) 0.0175(13) -0.0089(15) -0.0021(15)

loop_
_atom_type_symbol
_atom_type_description
_atom_type_scat_dispersion_real
_atom_type_scat_dispersion_imag
_atom_type_scat_source
C C 0.0033 0.0016 'International Tables Vol C Tables 4.2.6.8 and 6.1.1.4'
H H 0.0000 0.0000 'International Tables Vol C Tables 4.2.6.8 and 6.1.1.4'
N N 0.0061 0.0033 'International Tables Vol C Tables 4.2.6.8 and 6.1.1.4'
O O 0.0106 0.0060 'International Tables Vol C Tables 4.2.6.8 and 6.1.1.4'

loop_
_geom_angle_atom_site_label_1
_geom_angle_atom_site_label_2
_geom_angle_atom_site_label_3
_geom_angle
C9 O1 C1 120.70(15)
C15 N1 O4 122.56(16)
C15 N1 C10 122.04(16)
O4 N1 C10 115.32(14)
C6 C1 C2 122.44(18)
C6 C1 O1 121.44(16)
C2 C1 O1 116.09(18)
C3 C2 C1 119.2(2)
C2 C3 C4 120.22(19)
C5 C4 C3 119.6(2)
C4 C5 C6 120.9(2)
C1 C6 C5 117.66(17)
C1 C6 C7 118.90(17)
C5 C6 C7 123.43(17)
C6 C7 C8 109.60(15)
C6 C7 C10 112.22(14)
C8 C7 C10 110.36(14)
C9 C8 C7 112.05(15)
C9 C8 C13 112.01(16)
C7 C8 C13 112.07(15)
O2 C9 O1 116.60(17)
O2 C9 C8 125.79(18)
O1 C9 C8 117.58(17)
N1 C10 C7 108.63(14)
N1 C10 C11 111.02(14)
C7 C10 C11 112.26(14)
O3 C11 C12 107.29(16)
O3 C11 C14 109.66(16)
C12 C11 C14 110.64(16)
O3 C11 C10 109.45(15)
C12 C11 C10 107.92(15)
C14 C11 C10 111.77(15)
C11 C12 C13 112.80(16)
C12 C13 C8 112.10(15)
N1 C15 C16 122.56(19)
C15 C16 C17 112.05(19)
C18 C17 C16 115.1(2)

loop_
_geom_bond_atom_site_label_1
_geom_bond_atom_site_label_2
_geom_bond_distance
O1 C9 1.371(2)
O1 C1 1.401(2)
O2 C9 1.201(2)
O3 C11 1.436(2)
O4 N1 1.323(2)
N1 C15 1.282(2)
N1 C10 1.483(2)
C1 C6 1.382(3)
C1 C2 1.382(3)
C2 C3 1.371(3)
C3 C4 1.394(3)
C4 C5 1.389(3)
C5 C6 1.392(3)
C6 C7 1.502(2)
C7 C8 1.531(2)
C7 C10 1.540(2)
C8 C9 1.507(3)
C8 C13 1.535(2)
C10 C11 1.544(2)
C11 C12 1.517(3)
C11 C14 1.522(3)
C12 C13 1.527(3)
C15 C16 1.483(3)
C16 C17 1.515(3)
C17 C18 1.485(3)

loop_
_geom_hbond_atom_site_label_D
_geom_hbond_atom_site_label_H
_geom_hbond_atom_site_label_A
_geom_hbond_distance_DH
_geom_hbond_distance_HA
_geom_hbond_distance_DA
_geom_hbond_angle_DHA
O3 H3 O4 0.84 1.97 2.6906(19) 143.9
